data_7025341
loop_
_publ_author_name
'Wang, Peng-Fei'
'Duan, Yan'
'Cao, Deng-Ke'
'Li, Yi-Zhi'
'Zheng, Li-Min'

_publ_section_title
;
 Metal carboxylate-phosphonates containing flexible N-donor co-ligands.
;
_journal_issue 19
_journal_name_full 'Dalton transactions (Cambridge, England : 2003)'
_journal_page_first 4559
_journal_page_last 4565
_journal_paper_doi 10.1039/b927100g
_journal_volume 39
_journal_year 2010
_chemical_formula_sum 'C14 H12 N2 O5 P Zn'
_chemical_formula_weight 384.60
_chemical_name_systematic
;
?
;
_space_group_IT_number 14
_symmetry_cell_setting monoclinic
_symmetry_space_group_name_Hall '-P 2ybc'
_symmetry_space_group_name_H-M 'P 1 21/c 1'
_atom_sites_solution_hydrogens geom
_atom_sites_solution_primary direct
_atom_sites_solution_secondary difmap
_audit_creation_method SHELXL-97
_cell_angle_alpha 90.00
_cell_angle_beta 93.859(4)
_cell_angle_gamma 90.00
_cell_formula_units_Z 4
_cell_length_a 11.656(2)
_cell_length_b 5.5714(10)
_cell_length_c 21.744(4)
_cell_measurement_reflns_used 1178
_cell_measurement_temperature 291(2)
_cell_measurement_theta_max 21.529
_cell_measurement_theta_min 2.4755
_cell_volume 1408.9(4)
_computing_structure_refinement 'SHELXL-97 (Sheldrick, 1997)'
_computing_structure_solution 'SHELXS-97 (Sheldrick, 1990)'
_diffrn_ambient_temperature 291(2)
_diffrn_measured_fraction_theta_full 0.999
_diffrn_measured_fraction_theta_max 0.999
_diffrn_radiation_monochromator graphite
_diffrn_radiation_source 'fine-focus sealed tube'
_diffrn_radiation_type MoK\a
_diffrn_radiation_wavelength 0.71073
_diffrn_reflns_av_R_equivalents 0.0506
_diffrn_reflns_av_sigmaI/netI 0.0924
_diffrn_reflns_limit_h_max 9
_diffrn_reflns_limit_h_min -14
_diffrn_reflns_limit_k_max 6
_diffrn_reflns_limit_k_min -5
_diffrn_reflns_limit_l_max 26
_diffrn_reflns_limit_l_min -21
_diffrn_reflns_number 7195
_diffrn_reflns_theta_full 26.00
_diffrn_reflns_theta_max 26.00
_diffrn_reflns_theta_min 1.75
_exptl_absorpt_coefficient_mu 1.885
_exptl_absorpt_correction_T_max 0.9116
_exptl_absorpt_correction_T_min 0.7042
_exptl_absorpt_correction_type multi-scan
_exptl_crystal_colour colorless
_exptl_crystal_density_diffrn 1.813
_exptl_crystal_density_method 'not measured'
_exptl_crystal_description needle
_exptl_crystal_F_000 780
_exptl_crystal_size_max 0.20
_exptl_crystal_size_mid 0.06
_exptl_crystal_size_min 0.05
_refine_diff_density_max 0.600
_refine_diff_density_min -0.637
_refine_diff_density_rms 0.087
_refine_ls_extinction_method none
_refine_ls_goodness_of_fit_ref 1.002
_refine_ls_hydrogen_treatment constr
_refine_ls_matrix_type full
_refine_ls_number_parameters 209
_refine_ls_number_reflns 2757
_refine_ls_number_restraints 0
_refine_ls_restrained_S_all 1.002
_refine_ls_R_factor_all 0.0667
_refine_ls_R_factor_gt 0.0422
_refine_ls_shift/su_max 0.000
_refine_ls_shift/su_mean 0.000
_refine_ls_structure_factor_coef Fsqd
_refine_ls_weighting_details 'calc w=1/[\s^2^(Fo^2^)+(0.0075P)^2^+0.0000P] where P=(Fo^2^+2Fc^2^)/3'
_refine_ls_weighting_scheme calc
_refine_ls_wR_factor_gt 0.0664
_refine_ls_wR_factor_ref 0.0691
_reflns_number_gt 1827
_reflns_number_total 2757
_reflns_threshold_expression >2sigma(I)
_cod_data_source_file b927100g.txt
_cod_data_source_block a
_cod_depositor_comments
;
The following automatic conversions were performed:

'_symmetry_cell_setting' value 'Monoclinic' changed to 'monoclinic'
according to /home/saulius/struct/CIF-dictionaries/cif_core.dic
dictionary named 'cif_core.dic' version 2.4.2 from
2011-04-26.

'_exptl_absorpt_correction_type' value 'Multi-scan'
changed to 'multi-scan' according to
/home/saulius/struct/CIF-dictionaries/cif_core.dic dictionary named
'cif_core.dic' version 2.4.2 from 2011-04-26.

Automatic conversion script
Id: cif_fix_values 1891 2012-01-12 08:04:46Z andrius 
;
_cod_original_cell_volume 1408.8(4)
_cod_original_sg_symbol_H-M 'P2(1)/c '
_cod_database_code 7025341

loop_
_symmetry_equiv_pos_as_xyz
'x, y, z'
'-x, y+1/2, -z+1/2'
'-x, -y, -z'
'x, -y-1/2, z-1/2'

loop_
_atom_site_label
_atom_site_type_symbol
_atom_site_fract_x
_atom_site_fract_y
_atom_site_fract_z
_atom_site_U_iso_or_equiv
_atom_site_adp_type
_atom_site_occupancy
_atom_site_symmetry_multiplicity
_atom_site_calc_flag
_atom_site_refinement_flags
Zn1 Zn 0.00330(5) 0.35546(8) 0.32828(2) 0.02299(15) Uani 1 1 d .
P1 P 0.13507(10) 0.8556(2) 0.30692(5) 0.0222(3) Uani 1 1 d .
O1 O 0.1174(2) 0.8744(5) 0.23687(11) 0.0311(8) Uani 1 1 d .
O2 O 0.1188(3) 0.6026(4) 0.33015(12) 0.0297(8) Uani 1 1 d .
O3 O 0.0657(3) 1.0364(5) 0.33951(12) 0.0291(8) Uani 1 1 d .
O5 O 0.7157(3) 0.9539(6) 0.3578(2) 0.0856(15) Uani 1 1 d .
O4 O 0.6702(3) 1.2877(6) 0.30946(18) 0.0572(11) Uani 1 1 d .
H4 H 0.7403 1.2988 0.3090 0.086 Uiso 1 1 calc R
N1 N -0.0796(3) 0.3821(6) 0.40595(14) 0.0250(9) Uani 1 1 d .
N2 N -0.1810(3) 0.5101(6) 0.48099(17) 0.0315(10) Uani 1 1 d .
C1 C 0.2836(4) 0.9288(7) 0.32255(17) 0.0214(11) Uani 1 1 d .
C2 C 0.3259(4) 1.1469(8) 0.30199(17) 0.0292(11) Uani 1 1 d .
H2 H 0.2744 1.2600 0.2849 0.035 Uiso 1 1 calc R
C3 C 0.4405(4) 1.1987(7) 0.30633(18) 0.0299(12) Uani 1 1 d .
H3 H 0.4659 1.3454 0.2920 0.036 Uiso 1 1 calc R
C4 C 0.5201(4) 1.0332(7) 0.33211(19) 0.0252(11) Uani 1 1 d .
C5 C 0.4790(4) 0.8210(8) 0.35473(18) 0.0313(12) Uani 1 1 d .
H5 H 0.5302 0.7111 0.3735 0.038 Uiso 1 1 calc R
C6 C 0.3639(4) 0.7699(7) 0.34996(18) 0.0279(12) Uani 1 1 d .
H6 H 0.3386 0.6251 0.3655 0.033 Uiso 1 1 calc R
C8 C -0.1498(4) 0.5489(8) 0.4237(2) 0.0319(12) Uani 1 1 d .
H8 H -0.1748 0.6784 0.3993 0.038 Uiso 1 1 calc R
C9 C -0.0665(4) 0.2267(8) 0.4546(2) 0.0358(13) Uani 1 1 d .
H9 H -0.0214 0.0887 0.4556 0.043 Uiso 1 1 calc R
C10 C -0.1286(4) 0.3032(8) 0.5012(2) 0.0391(14) Uani 1 1 d .
H10 H -0.1345 0.2296 0.5392 0.047 Uiso 1 1 calc R
C11 C -0.2614(4) 0.6526(9) 0.5139(2) 0.0413(13) Uani 1 1 d .
H11A H -0.2578 0.8175 0.4998 0.050 Uiso 1 1 calc R
H11B H -0.2372 0.6508 0.5574 0.050 Uiso 1 1 calc R
C12 C -0.3838(4) 0.5689(8) 0.50602(19) 0.0298(12) Uani 1 1 d .
C13 C -0.4182(4) 0.3577(8) 0.47651(19) 0.0368(12) Uani 1 1 d .
H13 H -0.3632 0.2599 0.4602 0.044 Uiso 1 1 calc R
C14 C -0.4693(4) 0.7098(7) 0.52909(19) 0.0336(13) Uani 1 1 d .
H14 H -0.4492 0.8534 0.5488 0.040 Uiso 1 1 calc R
C7 C 0.6437(5) 1.0818(9) 0.3347(2) 0.0348(13) Uani 1 1 d .

loop_
_atom_site_aniso_label
_atom_site_aniso_U_11
_atom_site_aniso_U_22
_atom_site_aniso_U_33
_atom_site_aniso_U_23
_atom_site_aniso_U_13
_atom_site_aniso_U_12
Zn1 0.0236(3) 0.0225(3) 0.0232(3) -0.0001(3) 0.0035(2) -0.0002(3)
P1 0.0216(7) 0.0194(6) 0.0258(6) 0.0001(6) 0.0026(5) 0.0000(6)
O1 0.028(2) 0.0436(19) 0.0214(16) 0.0019(15) -0.0023(14) 0.0023(17)
O2 0.028(2) 0.0189(17) 0.0426(18) 0.0041(14) 0.0026(15) -0.0037(15)
O3 0.032(2) 0.0219(16) 0.0347(18) 0.0021(14) 0.0095(16) 0.0063(15)
O5 0.031(3) 0.056(3) 0.166(4) 0.046(3) -0.020(3) -0.002(2)
O4 0.033(2) 0.072(3) 0.068(2) 0.029(2) 0.007(2) -0.010(2)
N1 0.024(2) 0.028(2) 0.024(2) 0.0030(18) 0.0058(17) 0.0040(19)
N2 0.029(3) 0.037(2) 0.030(2) -0.0043(19) 0.009(2) -0.001(2)
C1 0.025(3) 0.020(3) 0.019(2) -0.0031(19) 0.002(2) -0.003(2)
C2 0.029(3) 0.024(3) 0.035(3) 0.001(2) -0.001(2) 0.002(3)
C3 0.032(3) 0.026(3) 0.032(3) 0.003(2) 0.005(2) -0.007(2)
C4 0.023(3) 0.028(3) 0.024(3) -0.003(2) 0.000(2) 0.000(2)
C5 0.032(3) 0.027(3) 0.034(3) 0.000(2) -0.007(2) 0.004(2)
C6 0.032(3) 0.021(3) 0.031(3) 0.003(2) 0.003(2) -0.004(2)
C8 0.031(3) 0.036(3) 0.029(3) 0.002(2) 0.003(2) 0.002(2)
C9 0.039(4) 0.032(3) 0.037(3) 0.006(2) 0.009(3) 0.011(2)
C10 0.048(4) 0.039(3) 0.031(3) 0.009(2) 0.009(3) 0.007(3)
C11 0.040(4) 0.043(3) 0.043(3) -0.011(3) 0.017(3) 0.001(3)
C12 0.035(3) 0.032(3) 0.023(3) -0.001(2) 0.008(2) 0.001(2)
C13 0.038(3) 0.035(3) 0.040(3) -0.008(3) 0.014(3) 0.008(3)
C14 0.036(4) 0.029(3) 0.037(3) -0.008(2) 0.011(3) -0.002(2)
C7 0.033(4) 0.036(3) 0.035(3) -0.001(2) -0.001(3) -0.002(3)

loop_
_atom_type_symbol
_atom_type_description
_atom_type_scat_dispersion_real
_atom_type_scat_dispersion_imag
_atom_type_scat_source
C C 0.0033 0.0016 'International Tables Vol C Tables 4.2.6.8 and 6.1.1.4'
H H 0.0000 0.0000 'International Tables Vol C Tables 4.2.6.8 and 6.1.1.4'
N N 0.0061 0.0033 'International Tables Vol C Tables 4.2.6.8 and 6.1.1.4'
O O 0.0106 0.0060 'International Tables Vol C Tables 4.2.6.8 and 6.1.1.4'
P P 0.1023 0.0942 'International Tables Vol C Tables 4.2.6.8 and 6.1.1.4'
Zn Zn 0.2839 1.4301 'International Tables Vol C Tables 4.2.6.8 and 6.1.1.4'

loop_
_geom_angle_atom_site_label_1
_geom_angle_atom_site_label_2
_geom_angle_atom_site_label_3
_geom_angle
_geom_angle_site_symmetry_1
_geom_angle_site_symmetry_3
O2 Zn1 O3 113.54(13) . 1_545
O2 Zn1 O1 116.77(12) . 2_545
O3 Zn1 O1 113.14(12) 1_545 2_545
O2 Zn1 N1 107.77(13) . .
O3 Zn1 N1 99.23(13) 1_545 .
O1 Zn1 N1 104.17(13) 2_545 .
O3 P1 O2 112.59(16) . .
O3 P1 O1 112.61(17) . .
O2 P1 O1 112.68(17) . .
O3 P1 C1 107.62(18) . .
O2 P1 C1 106.90(18) . .
O1 P1 C1 103.74(17) . .
P1 O1 Zn1 140.40(19) . 2
P1 O2 Zn1 139.72(18) . .
P1 O3 Zn1 140.34(17) . 1_565
C7 O4 H4 109.5 . .
C8 N1 C9 105.1(4) . .
C8 N1 Zn1 130.1(3) . .
C9 N1 Zn1 124.7(3) . .
C8 N2 C10 107.0(4) . .
C8 N2 C11 126.5(4) . .
C10 N2 C11 126.4(4) . .
C6 C1 C2 116.6(4) . .
C6 C1 P1 123.4(3) . .
C2 C1 P1 119.7(3) . .
C3 C2 C1 121.8(4) . .
C3 C2 H2 119.1 . .
C1 C2 H2 119.1 . .
C2 C3 C4 120.6(4) . .
C2 C3 H3 119.7 . .
C4 C3 H3 119.7 . .
C5 C4 C3 118.2(4) . .
C5 C4 C7 120.6(4) . .
C3 C4 C7 121.2(4) . .
C6 C5 C4 120.9(4) . .
C6 C5 H5 119.6 . .
C4 C5 H5 119.6 . .
C5 C6 C1 121.9(4) . .
C5 C6 H6 119.1 . .
C1 C6 H6 119.1 . .
N1 C8 N2 111.9(4) . .
N1 C8 H8 124.1 . .
N2 C8 H8 124.1 . .
C10 C9 N1 110.0(4) . .
C10 C9 H9 125.0 . .
N1 C9 H9 125.0 . .
C9 C10 N2 106.0(4) . .
C9 C10 H10 127.0 . .
N2 C10 H10 127.0 . .
N2 C11 C12 114.5(4) . .
N2 C11 H11A 108.6 . .
C12 C11 H11A 108.6 . .
N2 C11 H11B 108.6 . .
C12 C11 H11B 108.6 . .
H11A C11 H11B 107.6 . .
C13 C12 C14 117.0(5) . .
C13 C12 C11 124.1(5) . .
C14 C12 C11 118.9(4) . .
C14 C13 C12 121.5(4) 3_466 .
C14 C13 H13 119.2 3_466 .
C12 C13 H13 119.2 . .
C13 C14 C12 121.4(4) 3_466 .
C13 C14 H14 119.3 3_466 .
C12 C14 H14 119.3 . .
O5 C7 O4 121.3(5) . .
O5 C7 C4 124.9(5) . .
O4 C7 C4 113.8(4) . .

loop_
_geom_bond_atom_site_label_1
_geom_bond_atom_site_label_2
_geom_bond_distance
_geom_bond_site_symmetry_2
Zn1 O2 1.924(3) .
Zn1 O3 1.930(3) 1_545
Zn1 O1 1.931(3) 2_545
Zn1 N1 2.007(3) .
P1 O3 1.500(3) .
P1 O2 1.513(3) .
P1 O1 1.527(3) .
P1 C1 1.788(5) .
O1 Zn1 1.931(3) 2
O3 Zn1 1.930(3) 1_565
O5 C7 1.186(5) .
O4 C7 1.317(5) .
O4 H4 0.8200 .
N1 C8 1.312(5) .
N1 C9 1.368(5) .
N2 C8 1.339(5) .
N2 C10 1.363(5) .
N2 C11 1.453(5) .
C1 C6 1.393(5) .
C1 C2 1.396(5) .
C2 C3 1.364(6) .
C2 H2 0.9300 .
C3 C4 1.398(6) .
C3 H3 0.9300 .
C4 C5 1.379(5) .
C4 C7 1.463(6) .
C5 C6 1.368(6) .
C5 H5 0.9300 .
C6 H6 0.9300 .
C8 H8 0.9300 .
C9 C10 1.353(6) .
C9 H9 0.9300 .
C10 H10 0.9300 .
C11 C12 1.499(6) .
C11 H11A 0.9700 .
C11 H11B 0.9700 .
C12 C13 1.386(5) .
C12 C14 1.389(6) .
C13 C14 1.362(6) 3_466
C13 H13 0.9300 .
C14 C13 1.362(6) 3_466
C14 H14 0.9300 .
